data_1540859
loop_
_publ_author_name
'Xu, Y.'
'Suenaga, M.'
'Moodenbaugh, A.R.'
'Sabatini, R.L.'
'Tafto, J.'

_publ_section_title
;
 Microstructure, lattice parameters, and superconductivity of Y Ba2 (Cu1-x
 Fex)3 O7-delta for 0<= x<= 0.33
;
_journal_name_full 'Physical Review, Serie 3. B - Condensed Matter (18,1978-)'
_journal_page_first 6667
_journal_page_last 6680
_journal_volume 39
_journal_year 1989
_chemical_formula_sum 'Ba2 Cu2.5 Fe0.5 O7.23 Y'
_chemical_name_systematic 'Y Ba2 (Cu2.5 Fe.5) O7.23'
_space_group_IT_number 123
_symmetry_space_group_name_Hall '-P 4 2'
_symmetry_space_group_name_H-M 'P 4/m m m'
_cell_angle_alpha 90
_cell_angle_beta 90
_cell_angle_gamma 90
_cell_formula_units_Z 1
_cell_length_a 3.8505
_cell_length_b 3.8505
_cell_length_c 11.576
_cell_volume 171.630
_citation_journal_id_ASTM PRBMDO
_cod_data_source_file Xu_PRBMDO_1989_1139.cif
_cod_data_source_block Ba2Cu2.5Fe0.5O7.23Y1
_cod_original_cell_volume 171.6298
_cod_original_formula_sum 'Ba2 Cu2.5 Fe0.5 O7.23 Y1'
_cod_database_code 1540859

loop_
_symmetry_equiv_pos_as_xyz
x,y,z
-y,x,z
-x,-y,z
y,-x,z
x,-y,-z
y,x,-z
-x,y,-z
-y,-x,-z
-x,-y,-z
y,-x,-z
x,y,-z
-y,x,-z
-x,y,z
-y,-x,z
x,-y,z
y,x,z

loop_
_atom_site_label
_atom_site_type_symbol
_atom_site_fract_x
_atom_site_fract_y
_atom_site_fract_z
_atom_site_occupancy
_atom_site_U_iso_or_equiv
O3 O-2 0.037 0.5 0 0.308 0.0
Fe1 Fe+3 0 0 0 0.42 0.0
O2 O-2 0 0.5 0.3781 1 0.0
Fe2 Fe+3 0 0 0.3562 0.035 0.0
O1 O-2 0 0 0.1588 1 0.0
Ba1 Ba+2 0.5 0.5 0.1849 1 0.0
Cu2 Cu+2 0 0 0.3562 0.965 0.0
Cu1 Cu+3 0 0 0 0.58 0.0
Y1 Y+3 0.5 0.5 0.5 1 0.0
